data_7033293
loop_
_publ_author_name
'Gneu\&s, Timo'
'Leitl, Markus J.'
'Finger, Lars H.'
'Rau, Nicholas'
'Yersin, Hartmut'
'Sundermeyer, J\"org'

_publ_section_title
;
 A new class of luminescent Cu(i) complexes with tripodal ligands - TADF
 emitters for the yellow to red color range.
;
_journal_issue 18
_journal_name_full 'Dalton transactions (Cambridge, England : 2003)'
_journal_page_first 8506
_journal_page_last 8520
_journal_paper_doi 10.1039/c4dt02631d
_journal_volume 44
_journal_year 2015
_chemical_formula_moiety 'C15 H12 As1 Cu1 I1 N3 O1, 0.75 (C2 H3 N)'
_chemical_formula_sum 'C16.5 H14.25 As Cu I N3.75 O'
_chemical_formula_weight 546.43
_chemical_name_common 'C8; CuItpyaso'
_chemical_name_systematic
; 
Iodo tris(2-pyridyl)arsineoxide copper(I)
;
_space_group_crystal_system monoclinic
_space_group_IT_number 14
_space_group_name_Hall '-P 2yn'
_space_group_name_H-M_alt 'P 1 21/n 1'
_symmetry_space_group_name_Hall '-P 2yn'
_symmetry_space_group_name_H-M 'P 1 21/n 1'
_atom_sites_solution_hydrogens geom
_atom_sites_solution_primary direct
_atom_sites_solution_secondary difmap
_audit_creation_method SHELXL-2014
_cell_angle_alpha 90
_cell_angle_beta 105.559(4)
_cell_angle_gamma 90
_cell_formula_units_Z 8
_cell_length_a 8.7081(4)
_cell_length_b 29.7666(14)
_cell_length_c 14.5936(9)
_cell_measurement_reflns_used 16373
_cell_measurement_temperature 100(2)
_cell_measurement_theta_max 27.22
_cell_measurement_theta_min 2.52
_cell_volume 3644.2(3)
_computing_cell_refinement
;
Stoe & Cie: X-AREA v1.56, Stoe & Cie GmbH, Darmstadt, Germany, 2011
;
_computing_data_collection
;
Stoe & Cie: X-AREA v1.56, Stoe & Cie GmbH, Darmstadt, Germany, 2011
;
_computing_data_reduction 'STOE X-RED'
_computing_molecular_graphics
;
K. Brandenburg, H. Putz: 
Diamond - Crystal and Molecular Structure Visualization v3.2i, 
Crystal Impact GbR, Bonn, Germany, 2012
;
_computing_publication_material
;
WinGX publication routines (L. Farrugia, 
J. Appl. Crystallogr. 1999, 32, 837-838.)
;
_computing_structure_refinement
;
SHELXL-2014 (G. Sheldrick, Acta Cryst. A 2008, 64, 112-122)
;
_computing_structure_solution
;
SIR97 (A. Altomare, M. C. Burla, M. Camalli, G. Cascarano, C. Giacovazzo, 
A. Guagliardi, A. G. G. Moliterni, G. Polidori, R. Spagna, 
J. Appl. Crystallogr. 1999, 32, 115-119.)
;
_diffrn_ambient_temperature 100(2)
_diffrn_detector_area_resol_mean 6.67
_diffrn_measured_fraction_theta_full 1.000
_diffrn_measured_fraction_theta_max 0.979
_diffrn_measurement_device_type 'STOE IPDS 2'
_diffrn_measurement_method 'rotation method'
_diffrn_radiation_type MoK\a
_diffrn_radiation_wavelength 0.71069
_diffrn_reflns_av_R_equivalents 0.0000
_diffrn_reflns_av_unetI/netI 0.1421
_diffrn_reflns_Laue_measured_fraction_full 1.000
_diffrn_reflns_Laue_measured_fraction_max 0.979
_diffrn_reflns_limit_h_max 11
_diffrn_reflns_limit_h_min -11
_diffrn_reflns_limit_k_max 38
_diffrn_reflns_limit_k_min -38
_diffrn_reflns_limit_l_max 18
_diffrn_reflns_limit_l_min -18
_diffrn_reflns_number 35607
_diffrn_reflns_point_group_measured_fraction_full 1.000
_diffrn_reflns_point_group_measured_fraction_max 0.979
_diffrn_reflns_theta_full 25.000
_diffrn_reflns_theta_max 27.167
_diffrn_reflns_theta_min 1.368
_diffrn_source
;
sealed X-ray tube, 12 x 0.4 mm long-fine focus
;
_exptl_absorpt_coefficient_mu 4.705
_exptl_absorpt_correction_T_max 0.8350
_exptl_absorpt_correction_T_min 0.5068
_exptl_absorpt_correction_type integration
_exptl_absorpt_process_details
;
HKLF5 Absorption correction, STOE X-Red32(TwinAbs) 1.47 
;
_exptl_crystal_colour yellow
_exptl_crystal_density_diffrn 1.992
_exptl_crystal_density_method 'not measured'
_exptl_crystal_description needle
_exptl_crystal_F_000 2100
_exptl_crystal_recrystallization_method 'Re-crystallisation from solvent: acetonitrile'
_exptl_crystal_size_max 0.280
_exptl_crystal_size_mid 0.050
_exptl_crystal_size_min 0.040
_refine_diff_density_max 2.330
_refine_diff_density_min -1.379
_refine_diff_density_rms 0.167
_refine_ls_extinction_method none
_refine_ls_goodness_of_fit_ref 0.764
_refine_ls_hydrogen_treatment constr
_refine_ls_matrix_type full
_refine_ls_number_parameters 454
_refine_ls_number_reflns 35607
_refine_ls_number_restraints 0
_refine_ls_restrained_S_all 0.764
_refine_ls_R_factor_all 0.1118
_refine_ls_R_factor_gt 0.0580
_refine_ls_shift/su_max 0.001
_refine_ls_shift/su_mean 0.000
_refine_ls_structure_factor_coef Fsqd
_refine_ls_weighting_details 'w=1/[\s^2^(Fo^2^)+(0.0786P)^2^] where P=(Fo^2^+2Fc^2^)/3'
_refine_ls_weighting_scheme calc
_refine_ls_wR_factor_gt 0.1315
_refine_ls_wR_factor_ref 0.1465
_reflns_Friedel_coverage 0.000
_reflns_number_gt 16911
_reflns_number_total 35607
_reflns_threshold_expression 'I > 2\s(I)'
_cod_data_source_file c4dt02631d2.cif
_cod_data_source_block tgv58
_cod_depositor_comments 'Adding full bibliography for 7033286--7033295.cif.'
_cod_original_formula_sum 'C16.50 H14.25 As Cu I N3.75 O'
_cod_database_code 7033293
_audit_contact_author 'Joerg Sundermeyer'
_shelx_space_group_comment
; 
The symmetry employed for this shelxl refinement is uniquely defined 
by the following loop, which should always be used as a source of 
symmetry information in preference to the above space-group names. 
They are only intended as comments. 
;
_shelx_estimated_absorpt_t_min 0.352
_shelx_estimated_absorpt_t_max 0.834
_shelxl_version_number 2014-3

loop_
_space_group_symop_operation_xyz
'x, y, z'
'-x+1/2, y+1/2, -z+1/2'
'-x, -y, -z'
'x-1/2, -y-1/2, z-1/2'

loop_
_atom_site_label
_atom_site_type_symbol
_atom_site_fract_x
_atom_site_fract_y
_atom_site_fract_z
_atom_site_U_iso_or_equiv
_atom_site_adp_type
_atom_site_occupancy
_atom_site_site_symmetry_order
_atom_site_calc_flag
_atom_site_refinement_flags_posn
_atom_site_refinement_flags_adp
_atom_site_refinement_flags_occupancy
_atom_site_disorder_assembly
_atom_site_disorder_group
C1 C 1.1671(15) 1.0297(4) 0.7653(9) 0.035(3) Uani 1 1 d . . . . .
C2 C 1.3261(15) 1.0346(4) 0.7687(9) 0.040(3) Uani 1 1 d . . . . .
H2 H 1.3770 1.0630 0.7824 0.048 Uiso 1 1 calc R U . . .
C3 C 1.4084(15) 0.9980(4) 0.7521(10) 0.042(3) Uani 1 1 d . . . . .
H3 H 1.5186 1.0004 0.7555 0.050 Uiso 1 1 calc R U . . .
C4 C 1.3299(16) 0.9570(4) 0.7299(10) 0.040(3) Uani 1 1 d . . . . .
H4 H 1.3850 0.9313 0.7170 0.048 Uiso 1 1 calc R U . . .
C5 C 1.1704(15) 0.9545(4) 0.7271(9) 0.036(3) Uani 1 1 d . . . . .
H5 H 1.1178 0.9265 0.7123 0.043 Uiso 1 1 calc R U . . .
C11 C 0.8548(15) 1.0793(4) 0.6731(9) 0.037(3) Uani 1 1 d . . . . .
C12 C 0.8164(16) 1.1174(4) 0.6176(9) 0.040(3) Uani 1 1 d . . . . .
H12 H 0.8786 1.1439 0.6333 0.048 Uiso 1 1 calc R U . . .
C13 C 0.6857(16) 1.1163(4) 0.5387(9) 0.045(3) Uani 1 1 d . . . . .
H13 H 0.6571 1.1419 0.4989 0.054 Uiso 1 1 calc R U . . .
C14 C 0.5979(17) 1.0770(4) 0.5192(10) 0.047(3) Uani 1 1 d . . . . .
H14 H 0.5079 1.0751 0.4655 0.057 Uiso 1 1 calc R U . . .
C15 C 0.6434(16) 1.0406(4) 0.5793(9) 0.045(3) Uani 1 1 d . . . . .
H15 H 0.5802 1.0142 0.5665 0.054 Uiso 1 1 calc R U . . .
C6 C 0.9453(14) 1.0606(4) 0.8867(9) 0.034(3) Uani 1 1 d . . . . .
C7 C 0.9675(15) 1.0864(4) 0.9691(9) 0.038(3) Uani 1 1 d . . . . .
H7 H 1.0323 1.1126 0.9786 0.045 Uiso 1 1 calc R U . . .
C8 C 0.8926(15) 1.0728(4) 1.0363(9) 0.039(3) Uani 1 1 d . . . . .
H8 H 0.9053 1.0894 1.0934 0.047 Uiso 1 1 calc R U . . .
C9 C 0.7984(15) 1.0346(4) 1.0196(9) 0.040(3) Uani 1 1 d . . . . .
H9 H 0.7425 1.0255 1.0642 0.049 Uiso 1 1 calc R U . . .
C10 C 0.7858(15) 1.0098(4) 0.9380(9) 0.038(3) Uani 1 1 d . . . . .
H10 H 0.7234 0.9831 0.9288 0.045 Uiso 1 1 calc R U . . .
C26 C 0.0404(14) 0.6633(4) 0.5857(9) 0.035(3) Uani 1 1 d . . . . .
C27 C 0.0181(13) 0.6298(4) 0.5178(9) 0.039(3) Uani 1 1 d . . . . .
H27 H -0.0324 0.6024 0.5263 0.046 Uiso 1 1 calc R U . . .
C28 C 0.0697(16) 0.6365(4) 0.4380(9) 0.044(3) Uani 1 1 d . . . . .
H28 H 0.0538 0.6141 0.3900 0.053 Uiso 1 1 calc R U . . .
C29 C 0.1455(15) 0.6766(4) 0.4288(9) 0.042(3) Uani 1 1 d . . . . .
H29 H 0.1843 0.6818 0.3748 0.051 Uiso 1 1 calc R U . . .
C30 C 0.1641(15) 0.7088(4) 0.4990(9) 0.038(3) Uani 1 1 d . . . . .
H30 H 0.2162 0.7361 0.4920 0.046 Uiso 1 1 calc R U . . .
C16 C -0.1808(14) 0.7067(4) 0.6887(8) 0.032(3) Uani 1 1 d . . . . .
C17 C -0.3395(16) 0.7008(4) 0.6871(9) 0.040(3) Uani 1 1 d . . . . .
H17 H -0.3808 0.6715 0.6907 0.048 Uiso 1 1 calc R U . . .
C18 C -0.4355(15) 0.7374(4) 0.6803(9) 0.037(3) Uani 1 1 d . . . . .
H18 H -0.5448 0.7344 0.6786 0.044 Uiso 1 1 calc R U . . .
C19 C -0.3662(15) 0.7805(4) 0.6758(9) 0.035(3) Uani 1 1 d . . . . .
H19 H -0.4279 0.8071 0.6722 0.042 Uiso 1 1 calc R U . . .
C20 C -0.2097(14) 0.7827(4) 0.6766(8) 0.033(3) Uani 1 1 d . . . . .
H20 H -0.1661 0.8115 0.6716 0.040 Uiso 1 1 calc R U . . .
C21 C 0.1424(13) 0.6692(4) 0.8052(9) 0.033(3) Uani 1 1 d . . . . .
C22 C 0.1856(14) 0.6397(4) 0.8813(9) 0.037(3) Uani 1 1 d . . . . .
H22 H 0.1294 0.6124 0.8817 0.044 Uiso 1 1 calc R U . . .
C23 C 0.3132(15) 0.6514(4) 0.9567(9) 0.041(3) Uani 1 1 d . . . . .
H23 H 0.3458 0.6322 1.0105 0.049 Uiso 1 1 calc R U . . .
C24 C 0.3921(15) 0.6908(4) 0.9532(9) 0.042(3) Uani 1 1 d . . . . .
H24 H 0.4805 0.6991 1.0044 0.050 Uiso 1 1 calc R U . . .
C25 C 0.3426(14) 0.7186(4) 0.8747(9) 0.037(3) Uani 1 1 d . . . . .
H25 H 0.3986 0.7459 0.8732 0.044 Uiso 1 1 calc R U . . .
C31 C 0.425(2) 0.3001(5) 0.5802(12) 0.067(5) Uani 1 1 d . . . . .
H31A H 0.3785 0.3005 0.6343 0.101 Uiso 1 1 calc R U . . .
H31B H 0.3404 0.3030 0.5208 0.101 Uiso 1 1 calc R U . . .
H31C H 0.5002 0.3251 0.5858 0.101 Uiso 1 1 calc R U . . .
C32 C 0.5086(18) 0.2582(5) 0.5797(10) 0.050(4) Uani 1 1 d . . . . .
N1 N 1.0854(11) 0.9899(4) 0.7444(7) 0.035(2) Uani 1 1 d . . . . .
N3 N 0.7716(12) 1.0406(3) 0.6545(7) 0.039(2) Uani 1 1 d . . . . .
N2 N 0.8585(11) 1.0219(3) 0.8710(7) 0.035(2) Uani 1 1 d . . . . .
N6 N 0.1115(11) 0.7032(3) 0.5768(7) 0.033(2) Uani 1 1 d . . . . .
N4 N -0.1124(11) 0.7472(3) 0.6838(7) 0.031(2) Uani 1 1 d . . . . .
N5 N 0.2172(12) 0.7083(3) 0.8001(7) 0.034(2) Uani 1 1 d . . . . .
N7 N 0.5789(15) 0.2256(4) 0.5802(8) 0.051(3) Uani 1 1 d . . . . .
O1 O 1.1289(10) 1.1272(3) 0.8066(6) 0.039(2) Uani 1 1 d . . . . .
O2 O -0.1172(9) 0.6071(2) 0.7018(6) 0.0360(19) Uani 1 1 d . . . . .
Cu1 Cu 0.85009(17) 0.98799(5) 0.74640(11) 0.0354(4) Uani 1 1 d . . . . .
Cu2 Cu 0.12432(17) 0.74892(5) 0.68457(11) 0.0332(3) Uani 1 1 d . . . . .
As1 As 1.03501(15) 1.07911(4) 0.78491(9) 0.0340(3) Uani 1 1 d . . . . .
As2 As -0.03658(14) 0.65628(4) 0.69721(9) 0.0319(3) Uani 1 1 d . . . . .
I1 I 0.74507(10) 0.90905(2) 0.72832(6) 0.0382(2) Uani 1 1 d . . . . .
I2 I 0.23221(9) 0.82773(2) 0.69322(6) 0.0358(2) Uani 1 1 d . . . . .
N8 N 1.140(5) 1.0378(13) 0.532(3) 0.073(11) Uani 0.5 1 d . . P A -1
C33 C 0.940(8) 0.9696(18) 0.496(4) 0.063(14) Uani 0.5 1 d . . P A -1
H33A H 0.9874 0.9445 0.4697 0.094 Uiso 0.5 1 calc R U P A -1
H33B H 0.8396 0.9784 0.4514 0.094 Uiso 0.5 1 calc R U P A -1
H33C H 0.9203 0.9602 0.5565 0.094 Uiso 0.5 1 calc R U P A -1
C34 C 1.050(8) 1.0074(13) 0.513(4) 0.059(12) Uani 0.5 1 d . . P A -1

loop_
_atom_site_aniso_label
_atom_site_aniso_U_11
_atom_site_aniso_U_22
_atom_site_aniso_U_33
_atom_site_aniso_U_23
_atom_site_aniso_U_13
_atom_site_aniso_U_12
C1 0.040(8) 0.032(7) 0.034(7) 0.005(5) 0.008(5) -0.004(5)
C2 0.040(8) 0.033(7) 0.049(8) -0.002(6) 0.014(6) -0.004(6)
C3 0.031(7) 0.047(8) 0.049(8) -0.004(6) 0.014(6) 0.001(6)
C4 0.051(9) 0.018(6) 0.055(9) 0.000(5) 0.018(7) 0.000(5)
C5 0.037(8) 0.031(7) 0.044(8) -0.006(5) 0.016(6) -0.003(5)
C11 0.044(8) 0.030(6) 0.042(7) 0.000(5) 0.017(6) 0.006(5)
C12 0.054(9) 0.029(7) 0.041(8) 0.005(5) 0.020(6) 0.007(6)
C13 0.058(9) 0.045(8) 0.030(7) 0.008(6) 0.010(6) 0.013(6)
C14 0.060(10) 0.033(7) 0.042(8) -0.001(6) 0.002(7) 0.006(6)
C15 0.052(9) 0.035(7) 0.039(8) -0.006(5) -0.003(6) -0.003(6)
C6 0.030(7) 0.025(6) 0.043(7) 0.001(5) 0.002(5) 0.006(5)
C7 0.041(8) 0.031(6) 0.036(7) 0.001(5) 0.002(5) 0.006(5)
C8 0.042(8) 0.040(7) 0.034(7) 0.001(5) 0.009(6) 0.008(6)
C9 0.037(8) 0.044(7) 0.039(8) 0.006(6) 0.009(6) 0.007(6)
C10 0.039(8) 0.033(7) 0.043(8) 0.005(5) 0.013(6) 0.006(5)
C26 0.032(7) 0.025(6) 0.043(7) -0.003(5) 0.004(5) 0.004(5)
C27 0.028(7) 0.035(7) 0.048(8) -0.005(6) 0.004(6) 0.001(5)
C28 0.051(9) 0.046(8) 0.036(7) -0.007(6) 0.013(6) 0.004(6)
C29 0.043(8) 0.045(8) 0.042(7) -0.001(6) 0.014(6) 0.005(6)
C30 0.043(8) 0.036(7) 0.038(7) 0.004(5) 0.013(6) 0.002(5)
C16 0.035(8) 0.038(7) 0.025(6) 0.002(5) 0.009(5) -0.003(5)
C17 0.046(8) 0.038(7) 0.034(7) 0.001(5) 0.008(6) -0.003(6)
C18 0.031(7) 0.035(7) 0.043(8) -0.004(6) 0.009(6) 0.002(5)
C19 0.042(8) 0.022(6) 0.039(7) 0.002(5) 0.007(6) 0.005(5)
C20 0.030(7) 0.032(7) 0.036(7) 0.001(5) 0.004(5) 0.005(5)
C21 0.034(7) 0.022(6) 0.045(7) 0.002(5) 0.015(5) 0.001(5)
C22 0.046(8) 0.021(6) 0.042(7) 0.004(5) 0.011(6) -0.001(5)
C23 0.048(8) 0.039(7) 0.032(7) -0.002(5) 0.006(6) -0.001(6)
C24 0.042(8) 0.039(7) 0.038(8) -0.006(6) 0.000(6) -0.003(6)
C25 0.036(8) 0.030(6) 0.040(7) -0.002(5) 0.003(6) 0.000(5)
C31 0.088(13) 0.056(9) 0.070(11) 0.016(8) 0.041(10) 0.012(9)
C32 0.068(10) 0.048(9) 0.037(8) 0.008(6) 0.021(7) -0.005(8)
N1 0.030(6) 0.040(6) 0.038(6) 0.005(5) 0.013(5) 0.003(5)
N3 0.044(7) 0.030(5) 0.041(6) -0.006(4) 0.010(5) -0.003(5)
N2 0.036(6) 0.024(5) 0.043(6) -0.001(4) 0.007(5) 0.001(4)
N6 0.029(6) 0.031(5) 0.038(6) 0.007(4) 0.007(4) 0.003(4)
N4 0.031(6) 0.038(6) 0.026(5) -0.002(4) 0.009(4) -0.003(4)
N5 0.039(6) 0.030(5) 0.032(6) 0.002(4) 0.009(5) 0.001(4)
N7 0.062(8) 0.046(7) 0.047(7) 0.003(6) 0.018(6) -0.011(6)
O1 0.047(5) 0.024(4) 0.046(5) -0.006(4) 0.010(4) -0.005(4)
O2 0.038(5) 0.023(4) 0.044(5) 0.001(3) 0.007(4) -0.004(3)
Cu1 0.0370(9) 0.0276(8) 0.0409(9) -0.0009(6) 0.0090(7) -0.0007(6)
Cu2 0.0336(9) 0.0272(8) 0.0376(8) -0.0001(6) 0.0076(6) -0.0008(6)
As1 0.0372(8) 0.0259(6) 0.0379(7) -0.0010(5) 0.0085(5) -0.0005(5)
As2 0.0334(7) 0.0255(6) 0.0355(7) -0.0006(5) 0.0071(5) -0.0004(5)
I1 0.0368(5) 0.0276(4) 0.0492(5) -0.0017(3) 0.0097(4) -0.0014(3)
I2 0.0354(5) 0.0278(4) 0.0437(4) -0.0003(3) 0.0096(3) -0.0012(3)
N8 0.11(3) 0.05(2) 0.05(2) -0.021(16) 0.01(2) -0.02(2)
C33 0.09(4) 0.05(3) 0.05(3) -0.02(3) 0.02(2) -0.05(4)
C34 0.07(4) 0.05(3) 0.06(3) -0.02(3) 0.03(2) -0.02(4)

loop_
_atom_type_symbol
_atom_type_description
_atom_type_scat_dispersion_real
_atom_type_scat_dispersion_imag
_atom_type_scat_source
C C 0.0033 0.0016 'International Tables Vol C Tables 4.2.6.8 and 6.1.1.4'
H H 0.0000 0.0000 'International Tables Vol C Tables 4.2.6.8 and 6.1.1.4'
N N 0.0061 0.0033 'International Tables Vol C Tables 4.2.6.8 and 6.1.1.4'
O O 0.0106 0.0060 'International Tables Vol C Tables 4.2.6.8 and 6.1.1.4'
Cu Cu 0.3201 1.2651 'International Tables Vol C Tables 4.2.6.8 and 6.1.1.4'
As As 0.0499 2.0058 'International Tables Vol C Tables 4.2.6.8 and 6.1.1.4'
I I -0.4742 1.8119 'International Tables Vol C Tables 4.2.6.8 and 6.1.1.4'

loop_
_geom_angle_atom_site_label_1
_geom_angle_atom_site_label_2
_geom_angle_atom_site_label_3
_geom_angle
N1 C1 C2 123.8(11)
N1 C1 As1 113.3(8)
C2 C1 As1 122.9(9)
C3 C2 C1 118.7(12)
C3 C2 H2 120.7
C1 C2 H2 120.7
C2 C3 C4 119.5(12)
C2 C3 H3 120.2
C4 C3 H3 120.2
C5 C4 C3 118.8(11)
C5 C4 H4 120.6
C3 C4 H4 120.6
N1 C5 C4 123.4(12)
N1 C5 H5 118.3
C4 C5 H5 118.3
N3 C11 C12 123.4(12)
N3 C11 As1 115.8(9)
C12 C11 As1 120.8(10)
C11 C12 C13 119.0(12)
C11 C12 H12 120.5
C13 C12 H12 120.5
C14 C13 C12 118.5(12)
C14 C13 H13 120.8
C12 C13 H13 120.8
C13 C14 C15 118.8(12)
C13 C14 H14 120.6
C15 C14 H14 120.6
N3 C15 C14 123.6(12)
N3 C15 H15 118.2
C14 C15 H15 118.2
N2 C6 C7 123.6(11)
N2 C6 As1 115.6(9)
C7 C6 As1 120.9(9)
C8 C7 C6 117.9(12)
C8 C7 H7 121.0
C6 C7 H7 121.0
C7 C8 C9 119.2(12)
C7 C8 H8 120.4
C9 C8 H8 120.4
C10 C9 C8 119.8(12)
C10 C9 H9 120.1
C8 C9 H9 120.1
N2 C10 C9 122.6(12)
N2 C10 H10 118.7
C9 C10 H10 118.7
N6 C26 C27 122.7(11)
N6 C26 As2 116.4(8)
C27 C26 As2 120.8(9)
C28 C27 C26 119.3(12)
C28 C27 H27 120.4
C26 C27 H27 120.4
C27 C28 C29 118.7(12)
C27 C28 H28 120.6
C29 C28 H28 120.6
C30 C29 C28 119.3(12)
C30 C29 H29 120.3
C28 C29 H29 120.3
N6 C30 C29 122.7(11)
N6 C30 H30 118.6
C29 C30 H30 118.6
N4 C16 C17 124.3(11)
N4 C16 As2 113.9(8)
C17 C16 As2 121.8(9)
C18 C17 C16 119.2(12)
C18 C17 H17 120.4
C16 C17 H17 120.4
C17 C18 C19 117.7(12)
C17 C18 H18 121.1
C19 C18 H18 121.1
C20 C19 C18 118.4(11)
C20 C19 H19 120.8
C18 C19 H19 120.8
N4 C20 C19 125.1(12)
N4 C20 H20 117.5
C19 C20 H20 117.5
N5 C21 C22 124.1(11)
N5 C21 As2 115.0(8)
C22 C21 As2 120.9(9)
C23 C22 C21 117.8(11)
C23 C22 H22 121.1
C21 C22 H22 121.1
C24 C23 C22 119.3(12)
C24 C23 H23 120.3
C22 C23 H23 120.3
C23 C24 C25 119.7(11)
C23 C24 H24 120.1
C25 C24 H24 120.1
N5 C25 C24 122.3(11)
N5 C25 H25 118.8
C24 C25 H25 118.8
C32 C31 H31A 109.5
C32 C31 H31B 109.5
H31A C31 H31B 109.5
C32 C31 H31C 109.5
H31A C31 H31C 109.5
H31B C31 H31C 109.5
N7 C32 C31 178.0(17)
C5 N1 C1 115.9(10)
C5 N1 Cu1 125.4(9)
C1 N1 Cu1 118.7(8)
C15 N3 C11 116.6(11)
C15 N3 Cu1 126.4(8)
C11 N3 Cu1 116.9(8)
C10 N2 C6 116.7(10)
C10 N2 Cu1 126.6(8)
C6 N2 Cu1 116.7(8)
C30 N6 C26 117.2(10)
C30 N6 Cu2 126.9(8)
C26 N6 Cu2 115.9(8)
C20 N4 C16 115.2(10)
C20 N4 Cu2 126.3(9)
C16 N4 Cu2 118.4(8)
C21 N5 C25 116.7(10)
C21 N5 Cu2 117.7(8)
C25 N5 Cu2 125.6(8)
N3 Cu1 N1 97.3(4)
N3 Cu1 N2 97.4(4)
N1 Cu1 N2 101.5(4)
N3 Cu1 I1 126.6(3)
N1 Cu1 I1 111.1(3)
N2 Cu1 I1 118.4(3)
N5 Cu2 N4 99.4(4)
N5 Cu2 N6 99.6(4)
N4 Cu2 N6 97.5(4)
N5 Cu2 I2 116.6(3)
N4 Cu2 I2 112.5(3)
N6 Cu2 I2 126.7(3)
O1 As1 C6 112.6(5)
O1 As1 C1 114.1(5)
C6 As1 C1 106.0(5)
O1 As1 C11 114.2(5)
C6 As1 C11 104.2(5)
C1 As1 C11 104.9(5)
O2 As2 C26 112.5(4)
O2 As2 C21 113.9(4)
C26 As2 C21 106.2(5)
O2 As2 C16 114.7(5)
C26 As2 C16 103.1(5)
C21 As2 C16 105.4(5)
C34 C33 H33A 109.5
C34 C33 H33B 109.5
H33A C33 H33B 109.5
C34 C33 H33C 109.5
H33A C33 H33C 109.5
H33B C33 H33C 109.5
N8 C34 C33 177(5)

loop_
_geom_bond_atom_site_label_1
_geom_bond_atom_site_label_2
_geom_bond_distance
C1 N1 1.372(15)
C1 C2 1.380(16)
C1 As1 1.936(12)
C2 C3 1.362(17)
C2 H2 0.9500
C3 C4 1.394(17)
C3 H3 0.9500
C4 C5 1.380(16)
C4 H4 0.9500
C5 N1 1.350(15)
C5 H5 0.9500
C11 N3 1.351(15)
C11 C12 1.380(16)
C11 As1 1.936(13)
C12 C13 1.385(18)
C12 H12 0.9500
C13 C14 1.383(18)
C13 H13 0.9500
C14 C15 1.384(17)
C14 H14 0.9500
C15 N3 1.339(16)
C15 H15 0.9500
C6 N2 1.363(15)
C6 C7 1.397(17)
C6 As1 1.935(12)
C7 C8 1.376(17)
C7 H7 0.9500
C8 C9 1.384(17)
C8 H8 0.9500
C9 C10 1.380(17)
C9 H9 0.9500
C10 N2 1.350(15)
C10 H10 0.9500
C26 N6 1.360(14)
C26 C27 1.383(16)
C26 As2 1.930(12)
C27 C28 1.370(17)
C27 H27 0.9500
C28 C29 1.388(18)
C28 H28 0.9500
C29 C30 1.381(17)
C29 H29 0.9500
C30 N6 1.344(15)
C30 H30 0.9500
C16 N4 1.354(15)
C16 C17 1.387(16)
C16 As2 1.941(12)
C17 C18 1.362(17)
C17 H17 0.9500
C18 C19 1.427(16)
C18 H18 0.9500
C19 C20 1.361(16)
C19 H19 0.9500
C20 N4 1.340(15)
C20 H20 0.9500
C21 N5 1.347(14)
C21 C22 1.386(16)
C21 As2 1.935(12)
C22 C23 1.382(17)
C22 H22 0.9500
C23 C24 1.368(17)
C23 H23 0.9500
C24 C25 1.385(17)
C24 H24 0.9500
C25 N5 1.354(15)
C25 H25 0.9500
C31 C32 1.44(2)
C31 H31A 0.9800
C31 H31B 0.9800
C31 H31C 0.9800
C32 N7 1.146(17)
N1 Cu1 2.058(9)
N3 Cu1 2.055(10)
N2 Cu1 2.063(10)
N6 Cu2 2.061(10)
N4 Cu2 2.059(9)
N5 Cu2 2.055(10)
O1 As1 1.636(8)
O2 As2 1.633(7)
Cu1 I1 2.5096(17)
Cu2 I2 2.5176(16)
N8 C34 1.18(5)
C33 C34 1.45(6)
C33 H33A 0.9800
C33 H33B 0.9800
C33 H33C 0.9800

loop_
_geom_torsion_atom_site_label_1
_geom_torsion_atom_site_label_2
_geom_torsion_atom_site_label_3
_geom_torsion_atom_site_label_4
_geom_torsion
N1 C1 C2 C3 -1(2)
As1 C1 C2 C3 -178.6(10)
C1 C2 C3 C4 1(2)
C2 C3 C4 C5 -1(2)
C3 C4 C5 N1 0(2)
N3 C11 C12 C13 0.2(18)
As1 C11 C12 C13 -179.4(9)
C11 C12 C13 C14 0.6(19)
C12 C13 C14 C15 0(2)
C13 C14 C15 N3 -2(2)
N2 C6 C7 C8 -2.5(18)
As1 C6 C7 C8 176.2(9)
C6 C7 C8 C9 -0.4(18)
C7 C8 C9 C10 2.6(18)
C8 C9 C10 N2 -2.0(19)
N6 C26 C27 C28 0.2(18)
As2 C26 C27 C28 177.9(9)
C26 C27 C28 C29 1.2(18)
C27 C28 C29 C30 -1.3(19)
C28 C29 C30 N6 0.0(19)
N4 C16 C17 C18 0.0(19)
As2 C16 C17 C18 -179.5(9)
C16 C17 C18 C19 -0.4(18)
C17 C18 C19 C20 1.3(18)
C18 C19 C20 N4 -2(2)
N5 C21 C22 C23 0.2(18)
As2 C21 C22 C23 -179.0(9)
C21 C22 C23 C24 -0.6(18)
C22 C23 C24 C25 0.5(19)
C23 C24 C25 N5 0.1(19)
C4 C5 N1 C1 0.1(18)
C4 C5 N1 Cu1 -177.6(10)
C2 C1 N1 C5 0.3(18)
As1 C1 N1 C5 178.0(9)
C2 C1 N1 Cu1 178.1(10)
As1 C1 N1 Cu1 -4.1(12)
C14 C15 N3 C11 2.8(19)
C14 C15 N3 Cu1 -179.1(10)
C12 C11 N3 C15 -1.9(18)
As1 C11 N3 C15 177.8(9)
C12 C11 N3 Cu1 179.8(9)
As1 C11 N3 Cu1 -0.5(11)
C9 C10 N2 C6 -0.7(17)
C9 C10 N2 Cu1 179.9(9)
C7 C6 N2 C10 3.0(17)
As1 C6 N2 C10 -175.7(8)
C7 C6 N2 Cu1 -177.5(9)
As1 C6 N2 Cu1 3.8(11)
C29 C30 N6 C26 1.3(17)
C29 C30 N6 Cu2 -177.9(9)
C27 C26 N6 C30 -1.4(17)
As2 C26 N6 C30 -179.2(8)
C27 C26 N6 Cu2 177.8(9)
As2 C26 N6 Cu2 0.0(11)
C19 C20 N4 C16 1.3(17)
C19 C20 N4 Cu2 179.7(10)
C17 C16 N4 C20 -0.3(17)
As2 C16 N4 C20 179.2(8)
C17 C16 N4 Cu2 -178.8(9)
As2 C16 N4 Cu2 0.6(11)
C22 C21 N5 C25 0.4(17)
As2 C21 N5 C25 179.7(8)
C22 C21 N5 Cu2 -176.1(9)
As2 C21 N5 Cu2 3.2(11)
C24 C25 N5 C21 -0.5(17)
C24 C25 N5 Cu2 175.6(9)
